data_4334483
loop_
_publ_author_name
'Laura J. Sewell'
'Miguel A. Huertos'
'Molly E. Dickinson'
'Andrew S. Weller'
'Guy C. Lloyd-Jones'

_publ_section_title
;
 Dehydrocoupling of Dimethylamine Borane Catalyzed by Rh(PCy3)2H2Cl
;
_journal_name_full 'Inorganic Chemistry'
_journal_page_first 4509
_journal_page_last 4516
_journal_paper_doi 10.1021/ic302804d
_journal_volume 52
_journal_year 2013
_chemical_formula_sum 'C116 H158 B Cl F26 P4 Rh2'
_chemical_formula_weight 2422.38
_space_group_IT_number 13
_symmetry_cell_setting monoclinic
_symmetry_space_group_name_Hall '-P 2yc'
_symmetry_space_group_name_H-M 'P 1 2/c 1'
_atom_sites_solution_hydrogens geom
_atom_sites_solution_primary direct
_atom_sites_solution_secondary difmap
_audit_creation_method SHELXL-97
_cell_angle_alpha 90.00
_cell_angle_beta 109.2920(10)
_cell_angle_gamma 90.00
_cell_formula_units_Z 2
_cell_length_a 17.1205(2)
_cell_length_b 16.9183(2)
_cell_length_c 21.4057(3)
_cell_measurement_reflns_used 13532
_cell_measurement_temperature 150(2)
_cell_measurement_theta_max 27.485
_cell_measurement_theta_min 5.097
_cell_volume 5852.00(13)
_computing_cell_refinement 'Denzo/Scalepack (Otwinowski & Minor 1997)'
_computing_data_collection 'Collect (Nonius BV, 1997-2000)'
_computing_data_reduction 'Denzo/Scalepack (Otwinowski & Minor 1997)'
_computing_molecular_graphics 'ORTEP3 (Farrugia, 1997)'
_computing_publication_material 'Bruker SHELXTL'
_computing_structure_refinement 'SHELXL-97 (Sheldrick, 1997)'
_computing_structure_solution 'SHELXS-86 (Sheldrick, 2008)'
_diffrn_ambient_temperature 150(2)
_diffrn_detector_area_resol_mean 9
_diffrn_measured_fraction_theta_full 0.992
_diffrn_measured_fraction_theta_max 0.992
_diffrn_measurement_device '95mm CCD camera on \k-goniostat'
_diffrn_measurement_device_type KappaCCD
_diffrn_measurement_method CCD
_diffrn_radiation_monochromator graphite
_diffrn_radiation_source 'fine-focus sealed tube'
_diffrn_radiation_type MoK\a
_diffrn_radiation_wavelength 0.71073
_diffrn_reflns_av_R_equivalents 0.0503
_diffrn_reflns_av_sigmaI/netI 0.0712
_diffrn_reflns_limit_h_max 22
_diffrn_reflns_limit_h_min -22
_diffrn_reflns_limit_k_max 21
_diffrn_reflns_limit_k_min -21
_diffrn_reflns_limit_l_max 27
_diffrn_reflns_limit_l_min -27
_diffrn_reflns_number 25647
_diffrn_reflns_theta_full 27.45
_diffrn_reflns_theta_max 27.45
_diffrn_reflns_theta_min 5.10
_exptl_absorpt_coefficient_mu 0.447
_exptl_absorpt_correction_T_max 1.0
_exptl_absorpt_correction_T_min 0.9
_exptl_absorpt_correction_type multi-scan
_exptl_absorpt_process_details 'Denzo/Scalepack (Otwinowski & Minor 1997)'
_exptl_crystal_colour yellow
_exptl_crystal_density_diffrn 1.375
_exptl_crystal_description block
_exptl_crystal_F_000 2520
_exptl_crystal_size_max 0.42
_exptl_crystal_size_mid 0.32
_exptl_crystal_size_min 0.20
_refine_diff_density_max 0.814
_refine_diff_density_min -0.872
_refine_diff_density_rms 0.085
_refine_ls_extinction_method none
_refine_ls_goodness_of_fit_ref 1.025
_refine_ls_hydrogen_treatment mixed
_refine_ls_matrix_type full
_refine_ls_number_parameters 734
_refine_ls_number_reflns 13278
_refine_ls_number_restraints 198
_refine_ls_restrained_S_all 1.062
_refine_ls_R_factor_all 0.0866
_refine_ls_R_factor_gt 0.0468
_refine_ls_shift/su_max 0.002
_refine_ls_shift/su_mean 0.000
_refine_ls_structure_factor_coef Fsqd
_refine_ls_weighting_details 'calc w=1/[\s^2^(Fo^2^)+(0.0586P)^2^+2.9612P] where P=(Fo^2^+2Fc^2^)/3'
_refine_ls_weighting_scheme calc
_refine_ls_wR_factor_gt 0.1045
_refine_ls_wR_factor_ref 0.1199
_reflns_number_gt 9146
_reflns_number_total 13278
_reflns_threshold_expression >2sigma(I)
_cod_data_source_file ic302804d_si_002.cif
_cod_data_source_block 018mh12
_cod_database_code 4334483

loop_
_symmetry_equiv_pos_as_xyz
'x, y, z'
'-x, y, -z+1/2'
'-x, -y, -z'
'x, -y, z-1/2'

loop_
_atom_site_label
_atom_site_type_symbol
_atom_site_fract_x
_atom_site_fract_y
_atom_site_fract_z
_atom_site_U_iso_or_equiv
_atom_site_adp_type
_atom_site_occupancy
_atom_site_symmetry_multiplicity
_atom_site_calc_flag
_atom_site_refinement_flags
_atom_site_disorder_assembly
_atom_site_disorder_group
C1 C 0.96750(17) 0.08744(16) 0.34639(14) 0.0212(6) Uani 1 1 d . . .
H1A H 0.9913 0.0797 0.3110 0.025 Uiso 1 1 calc R . .
C2 C 0.96697(18) 0.00533(17) 0.37718(16) 0.0254(7) Uani 1 1 d . . .
H2A H 0.9455 0.0095 0.4137 0.031 Uiso 1 1 calc R . .
H2B H 0.9311 -0.0299 0.3443 0.031 Uiso 1 1 calc R . .
C3 C 1.05518(19) -0.02868(18) 0.40221(16) 0.0304(7) Uani 1 1 d . . .
H3A H 1.0543 -0.0794 0.4230 0.036 Uiso 1 1 calc R . .
H3B H 1.0743 -0.0372 0.3649 0.036 Uiso 1 1 calc R . .
C4 C 1.11527(19) 0.02621(18) 0.45172(17) 0.0323(8) Uani 1 1 d . . .
H4A H 1.1707 0.0044 0.4641 0.039 Uiso 1 1 calc R . .
H4B H 1.1000 0.0300 0.4914 0.039 Uiso 1 1 calc R . .
C5 C 1.11447(18) 0.10865(18) 0.42228(16) 0.0271(7) Uani 1 1 d . . .
H5A H 1.1497 0.1435 0.4558 0.032 Uiso 1 1 calc R . .
H5B H 1.1368 0.1058 0.3862 0.032 Uiso 1 1 calc R . .
C6 C 1.02725(17) 0.14290(17) 0.39674(15) 0.0232(6) Uani 1 1 d . . .
H6A H 1.0287 0.1936 0.3760 0.028 Uiso 1 1 calc R . .
H6B H 1.0073 0.1515 0.4337 0.028 Uiso 1 1 calc R . .
C7 C 0.82782(18) 0.17919(16) 0.37105(14) 0.0226(6) Uani 1 1 d . . .
H7A H 0.7688 0.1893 0.3486 0.027 Uiso 1 1 calc R . .
C8 C 0.8662(2) 0.26129(17) 0.39184(17) 0.0308(7) Uani 1 1 d . . .
H8A H 0.9254 0.2557 0.4139 0.037 Uiso 1 1 calc R . .
H8B H 0.8578 0.2936 0.3527 0.037 Uiso 1 1 calc R . .
C9 C 0.8281(2) 0.3026(2) 0.43818(18) 0.0382(8) Uani 1 1 d . . .
H9A H 0.8566 0.3521 0.4531 0.046 Uiso 1 1 calc R . .
H9B H 0.7704 0.3144 0.4144 0.046 Uiso 1 1 calc R . .
C10 C 0.8339(2) 0.2511(2) 0.49773(19) 0.0413(9) Uani 1 1 d . . .
H10A H 0.8076 0.2779 0.5256 0.050 Uiso 1 1 calc R . .
H10B H 0.8917 0.2429 0.5236 0.050 Uiso 1 1 calc R . .
C11 C 0.7924(2) 0.1714(2) 0.47629(17) 0.0356(8) Uani 1 1 d . . .
H11A H 0.7338 0.1792 0.4531 0.043 Uiso 1 1 calc R . .
H11B H 0.7980 0.1392 0.5151 0.043 Uiso 1 1 calc R . .
C12 C 0.8312(2) 0.12841(18) 0.43111(15) 0.0291(7) Uani 1 1 d . . .
H12A H 0.8020 0.0792 0.4162 0.035 Uiso 1 1 calc R . .
H12B H 0.8884 0.1158 0.4558 0.035 Uiso 1 1 calc R . .
C13 C 0.79419(17) 0.05059(16) 0.27301(15) 0.0225(6) Uani 1 1 d . . .
H13A H 0.8019 0.0125 0.3090 0.027 Uiso 1 1 calc R . .
C14 C 0.70316(18) 0.07367(19) 0.24795(18) 0.0318(8) Uani 1 1 d . . .
H14A H 0.6946 0.1146 0.2147 0.038 Uiso 1 1 calc R . .
H14B H 0.6878 0.0951 0.2843 0.038 Uiso 1 1 calc R . .
C15 C 0.64764(19) 0.0032(2) 0.21822(18) 0.0350(8) Uani 1 1 d . . .
H15A H 0.6514 -0.0352 0.2527 0.042 Uiso 1 1 calc R . .
H15B H 0.5906 0.0208 0.2005 0.042 Uiso 1 1 calc R . .
C16 C 0.6720(2) -0.0355(2) 0.16399(18) 0.0390(9) Uani 1 1 d . . .
H16A H 0.6633 0.0012 0.1275 0.047 Uiso 1 1 calc R . .
H16B H 0.6372 -0.0814 0.1476 0.047 Uiso 1 1 calc R . .
C17 C 0.7621(2) -0.06077(19) 0.18913(18) 0.0376(8) Uani 1 1 d . . .
H17A H 0.7772 -0.0831 0.1529 0.045 Uiso 1 1 calc R . .
H17B H 0.7697 -0.1013 0.2227 0.045 Uiso 1 1 calc R . .
C18 C 0.81800(19) 0.00925(19) 0.21828(16) 0.0296(7) Uani 1 1 d . . .
H18A H 0.8148 0.0469 0.1834 0.036 Uiso 1 1 calc R . .
H18B H 0.8748 -0.0089 0.2362 0.036 Uiso 1 1 calc R . .
C19 C 0.76533(17) 0.41368(17) 0.22001(15) 0.0231(6) Uani 1 1 d . . .
H19A H 0.7393 0.3824 0.2463 0.028 Uiso 1 1 calc R . .
C20 C 0.8453(2) 0.4466(2) 0.26998(17) 0.0340(8) Uani 1 1 d . . .
H20A H 0.8826 0.4033 0.2891 0.041 Uiso 1 1 calc R . .
H20B H 0.8724 0.4810 0.2472 0.041 Uiso 1 1 calc R . .
C21 C 0.8275(2) 0.4929(2) 0.32522(18) 0.0421(9) Uani 1 1 d . . .
H21A H 0.8065 0.4570 0.3513 0.051 Uiso 1 1 calc R . .
H21B H 0.8786 0.5157 0.3542 0.051 Uiso 1 1 calc R . .
C22 C 0.7648(2) 0.5585(2) 0.29766(18) 0.0426(9) Uani 1 1 d . . .
H22A H 0.7887 0.5983 0.2769 0.051 Uiso 1 1 calc R . .
H22B H 0.7512 0.5834 0.3336 0.051 Uiso 1 1 calc R . .
C23 C 0.6861(2) 0.5259(2) 0.24703(18) 0.0396(9) Uani 1 1 d . . .
H23A H 0.6483 0.5691 0.2284 0.047 Uiso 1 1 calc R . .
H23B H 0.6591 0.4901 0.2688 0.047 Uiso 1 1 calc R . .
C24 C 0.7056(2) 0.48208(19) 0.19142(16) 0.0328(8) Uani 1 1 d . . .
H24A H 0.7303 0.5184 0.1682 0.039 Uiso 1 1 calc R . .
H24B H 0.6548 0.4617 0.1599 0.039 Uiso 1 1 calc R . .
C25 C 0.84106(18) 0.40260(17) 0.11531(15) 0.0236(6) Uani 1 1 d . . .
H25A H 0.8759 0.4406 0.1469 0.028 Uiso 1 1 calc R . .
C26 C 0.8993(2) 0.35517(19) 0.08899(17) 0.0316(7) Uani 1 1 d . . .
H26A H 0.8674 0.3182 0.0557 0.038 Uiso 1 1 calc R . .
H26B H 0.9372 0.3251 0.1248 0.038 Uiso 1 1 calc R . .
C27 C 0.9486(2) 0.4097(2) 0.05863(19) 0.0423(9) Uani 1 1 d . . .
H27A H 0.9842 0.4435 0.0928 0.051 Uiso 1 1 calc R . .
H27B H 0.9834 0.3780 0.0407 0.051 Uiso 1 1 calc R . .
C28 C 0.8911(2) 0.4606(2) 0.00391(19) 0.0433(9) Uani 1 1 d . . .
H28A H 0.9238 0.4970 -0.0123 0.052 Uiso 1 1 calc R . .
H28B H 0.8601 0.4271 -0.0326 0.052 Uiso 1 1 calc R . .
C29 C 0.8315(2) 0.5070(2) 0.02875(19) 0.0427(9) Uani 1 1 d . . .
H29A H 0.7936 0.5364 -0.0076 0.051 Uiso 1 1 calc R . .
H29B H 0.8622 0.5446 0.0620 0.051 Uiso 1 1 calc R . .
C30 C 0.7825(2) 0.45205(19) 0.05849(17) 0.0335(8) Uani 1 1 d . . .
H30A H 0.7486 0.4170 0.0244 0.040 Uiso 1 1 calc R . .
H30B H 0.7460 0.4831 0.0752 0.040 Uiso 1 1 calc R . .
C31 C 0.68697(17) 0.31522(17) 0.10174(15) 0.0223(6) Uani 1 1 d . . .
H31A H 0.6638 0.3632 0.0768 0.027 Uiso 1 1 calc R . .
C32 C 0.69801(19) 0.25467(18) 0.05193(16) 0.0278(7) Uani 1 1 d . . .
H32A H 0.7351 0.2762 0.0304 0.033 Uiso 1 1 calc R . .
H32B H 0.7232 0.2072 0.0754 0.033 Uiso 1 1 calc R . .
C33 C 0.6155(2) 0.2334(2) -0.00048(18) 0.0381(8) Uani 1 1 d . . .
H33A H 0.5927 0.2798 -0.0268 0.046 Uiso 1 1 calc R . .
H33B H 0.6246 0.1934 -0.0298 0.046 Uiso 1 1 calc R . .
C34 C 0.5545(2) 0.2027(2) 0.03156(19) 0.0423(9) Uani 1 1 d . . .
H34A H 0.5753 0.1538 0.0548 0.051 Uiso 1 1 calc R . .
H34B H 0.5020 0.1916 -0.0024 0.051 Uiso 1 1 calc R . .
C35 C 0.54194(19) 0.2632(2) 0.07987(18) 0.0361(8) Uani 1 1 d . . .
H35A H 0.5044 0.2418 0.1010 0.043 Uiso 1 1 calc R . .
H35B H 0.5168 0.3104 0.0558 0.043 Uiso 1 1 calc R . .
C36 C 0.62410(18) 0.28515(19) 0.13298(16) 0.0292(7) Uani 1 1 d . . .
H36A H 0.6144 0.3258 0.1615 0.035 Uiso 1 1 calc R . .
H36B H 0.6464 0.2391 0.1600 0.035 Uiso 1 1 calc R . .
C101 C 0.55191(18) 0.61464(18) 0.09165(15) 0.0269(7) Uani 1 1 d . . .
H101 H 0.5614 0.5855 0.0580 0.032 Uiso 1 1 calc R . .
C102 C 0.49151(17) 0.59184(17) 0.11795(15) 0.0239(7) Uani 1 1 d . . .
C103 C 0.47890(17) 0.63439(17) 0.16910(14) 0.0225(6) Uani 1 1 d . . .
H103 H 0.4390 0.6169 0.1866 0.027 Uiso 1 1 calc R . .
C104 C 0.52418(17) 0.70299(16) 0.19552(14) 0.0212(6) Uani 1 1 d . . .
C105 C 0.58370(18) 0.72500(17) 0.16694(15) 0.0247(7) Uani 1 1 d . . .
H105 H 0.6150 0.7703 0.1822 0.030 Uiso 1 1 calc R . .
C106 C 0.59753(18) 0.68138(18) 0.11647(15) 0.0277(7) Uani 1 1 d D A .
C107 C 0.4415(2) 0.52002(19) 0.08980(17) 0.0319(8) Uani 1 1 d . . .
C110 C 0.66571(19) 0.70549(18) 0.09068(16) 0.0351(8) Uani 1 1 d D . .
C200 C 0.42315(17) 0.81085(16) 0.20311(14) 0.0219(6) Uani 1 1 d . . .
C201 C 0.34054(17) 0.78628(17) 0.18428(15) 0.0229(6) Uani 1 1 d . . .
H201 H 0.3278 0.7407 0.2032 0.027 Uiso 1 1 calc R . .
C202 C 0.43761(18) 0.87921(17) 0.17169(15) 0.0239(6) Uani 1 1 d . . .
H202 H 0.4915 0.8979 0.1826 0.029 Uiso 1 1 calc R . .
C203 C 0.37458(18) 0.92034(17) 0.12484(15) 0.0257(7) Uani 1 1 d . . .
C204 C 0.3943(2) 0.99186(19) 0.09250(17) 0.0349(8) Uani 1 1 d . . .
C205 C 0.29319(18) 0.89521(18) 0.10844(15) 0.0269(7) Uani 1 1 d . . .
H205 H 0.2506 0.9232 0.0781 0.032 Uiso 1 1 calc R . .
C206 C 0.27659(18) 0.82740(17) 0.13830(15) 0.0257(7) Uani 1 1 d . . .
C207 C 0.19006(19) 0.79653(19) 0.11999(17) 0.0328(8) Uani 1 1 d . . .
P1 P 0.86516(4) 0.13534(4) 0.30656(4) 0.02024(17) Uani 1 1 d . . .
P2 P 0.78859(4) 0.34235(4) 0.16277(4) 0.01884(16) Uani 1 1 d . . .
Cl1 Cl 1.0000 0.27212(6) 0.2500 0.0278(2) Uani 1 2 d S . .
Rh1 Rh 0.853134(13) 0.238639(13) 0.232268(11) 0.01870(8) Uani 1 1 d . . .
B1 B 0.5000 0.7567(3) 0.2500 0.0207(10) Uani 1 2 d S . .
F1 F 0.41423(13) 0.51991(13) 0.02367(10) 0.0514(6) Uani 1 1 d U . .
F2 F 0.37468(14) 0.51164(14) 0.10745(12) 0.0588(7) Uani 1 1 d U . .
F3 F 0.48470(14) 0.45328(12) 0.10700(13) 0.0646(7) Uani 1 1 d U . .
F4 F 0.33703(14) 1.01034(16) 0.03646(13) 0.0768(9) Uani 1 1 d U . .
F5 F 0.46463(13) 0.98567(15) 0.07973(13) 0.0666(7) Uani 1 1 d U . .
F6 F 0.4052(2) 1.05576(14) 0.13065(15) 0.0915(10) Uani 1 1 d U . .
F7 F 0.17127(14) 0.77015(19) 0.17114(13) 0.0792(9) Uani 1 1 d U . .
F8 F 0.17772(15) 0.73549(16) 0.07948(16) 0.0814(9) Uani 1 1 d U . .
F9 F 0.13329(12) 0.84904(14) 0.08934(14) 0.0663(7) Uani 1 1 d U . .
F10 F 0.6566(3) 0.6755(3) 0.0315(2) 0.0800(15) Uani 0.794(7) 1 d PDU A 1
F11 F 0.73812(17) 0.6832(4) 0.1293(2) 0.0892(17) Uani 0.794(7) 1 d PDU A 1
F12 F 0.6690(3) 0.78212(16) 0.0823(3) 0.0712(13) Uani 0.794(7) 1 d PDU A 1
F110 F 0.7279(6) 0.7414(10) 0.1364(5) 0.067(4) Uani 0.206(7) 1 d PDU A 2
F111 F 0.6434(7) 0.7552(9) 0.0418(7) 0.074(4) Uani 0.206(7) 1 d PDU A 2
F112 F 0.7008(8) 0.6464(5) 0.0714(8) 0.057(4) Uani 0.206(7) 1 d PDU A 2
C502 C 0.5661(3) 0.3216(3) 0.2930(2) 0.0577(11) Uani 1 1 d . B 1
H502 H 0.6109 0.3487 0.3215 0.069 Uiso 0.83 1 calc PR B 2
C501 C 0.5000 0.3613(4) 0.2500 0.0536(15) Uani 1 2 d S . 1
H501 H 0.5000 0.4162 0.2500 0.064 Uiso 0.67 2 calc SPR . 2
C503 C 0.5636(3) 0.2402(3) 0.2923(3) 0.0629(13) Uani 1 1 d . B 1
H503 H 0.6071 0.2124 0.3219 0.075 Uiso 0.83 1 calc PR B 2
F502 F 0.6309(7) 0.3483(7) 0.3258(7) 0.049(3) Uani 0.17 1 d PU C 3
F501 F 0.5000 0.4444(6) 0.2500 0.067(3) Uani 0.33 2 d SPU D 3
F503 F 0.6140(15) 0.2148(13) 0.3304(12) 0.107(7) Uani 0.17 1 d PU E 3
C600 C 0.0000 0.6275(6) 0.2500 0.173(6) Uani 1 2 d SD . .
H600 H 0.0000 0.5725 0.2500 0.208 Uiso 1 2 calc SR . .
C601 C -0.0596(4) 0.6722(3) 0.2046(4) 0.157(4) Uani 1 1 d D . .
H601 H -0.1015 0.6448 0.1731 0.188 Uiso 1 1 calc R . .
C602 C -0.0631(4) 0.7536(3) 0.2015(3) 0.120(3) Uani 1 1 d D . .
H602 H -0.1044 0.7810 0.1695 0.145 Uiso 1 1 calc R . .
C603 C 0.0000 0.7909(4) 0.2500 0.093(3) Uani 1 2 d SD . .
F600 F 0.0000 0.8677(4) 0.2500 0.184(3) Uani 1 2 d SU . .
C504 C 0.5000 0.1994(4) 0.2500 0.0659(18) Uani 1 2 d S . .
H504 H 0.5000 0.1444 0.2500 0.079 Uiso 1 2 calc SR B 1
H1 H 0.804(2) 0.1845(19) 0.1773(16) 0.037(9) Uiso 1 1 d . F 3
H2 H 0.766(2) 0.2365(19) 0.2353(17) 0.038(9) Uiso 1 1 d . G 3

loop_
_atom_site_aniso_label
_atom_site_aniso_U_11
_atom_site_aniso_U_22
_atom_site_aniso_U_33
_atom_site_aniso_U_23
_atom_site_aniso_U_13
_atom_site_aniso_U_12
C1 0.0239(15) 0.0209(14) 0.0194(15) 0.0027(12) 0.0079(12) 0.0013(12)
C2 0.0258(15) 0.0204(15) 0.0283(17) 0.0053(13) 0.0066(13) 0.0004(12)
C3 0.0309(17) 0.0227(16) 0.0340(19) 0.0039(13) 0.0060(14) 0.0042(13)
C4 0.0285(17) 0.0302(17) 0.0334(19) 0.0069(14) 0.0039(14) 0.0053(14)
C5 0.0237(15) 0.0296(16) 0.0280(18) 0.0004(13) 0.0088(13) -0.0041(13)
C6 0.0241(15) 0.0218(15) 0.0221(16) 0.0030(12) 0.0055(12) 0.0007(12)
C7 0.0257(15) 0.0217(15) 0.0216(16) 0.0018(12) 0.0096(12) 0.0034(12)
C8 0.0397(18) 0.0205(15) 0.0338(19) -0.0012(13) 0.0142(15) 0.0013(13)
C9 0.0382(19) 0.0300(18) 0.048(2) -0.0075(16) 0.0157(17) 0.0050(15)
C10 0.044(2) 0.048(2) 0.036(2) -0.0134(17) 0.0194(17) 0.0052(17)
C11 0.0388(19) 0.042(2) 0.0312(19) 0.0027(15) 0.0182(15) 0.0075(16)
C12 0.0358(17) 0.0291(16) 0.0258(17) 0.0024(13) 0.0150(14) 0.0024(14)
C13 0.0249(15) 0.0179(14) 0.0241(16) 0.0030(12) 0.0072(12) -0.0020(11)
C14 0.0232(16) 0.0289(17) 0.042(2) -0.0018(15) 0.0084(14) -0.0009(13)
C15 0.0252(16) 0.0337(18) 0.043(2) -0.0009(16) 0.0071(15) -0.0076(14)
C16 0.0385(19) 0.0362(19) 0.036(2) -0.0042(15) 0.0034(16) -0.0141(15)
C17 0.043(2) 0.0307(18) 0.041(2) -0.0106(15) 0.0177(17) -0.0081(15)
C18 0.0300(16) 0.0306(17) 0.0298(18) 0.0002(14) 0.0120(14) -0.0030(14)
C19 0.0246(15) 0.0204(15) 0.0235(16) 0.0012(12) 0.0069(12) 0.0029(12)
C20 0.0328(18) 0.0326(18) 0.0302(19) -0.0052(14) 0.0017(14) 0.0077(14)
C21 0.043(2) 0.041(2) 0.033(2) -0.0119(16) 0.0010(16) 0.0072(16)
C22 0.057(2) 0.0349(19) 0.034(2) -0.0080(16) 0.0129(18) 0.0095(17)
C23 0.046(2) 0.0338(18) 0.037(2) -0.0016(15) 0.0113(16) 0.0203(16)
C24 0.0358(18) 0.0291(17) 0.0282(18) -0.0014(14) 0.0034(14) 0.0099(14)
C25 0.0253(15) 0.0223(15) 0.0228(16) 0.0051(12) 0.0072(12) -0.0029(12)
C26 0.0311(17) 0.0341(18) 0.0324(19) 0.0123(14) 0.0145(14) 0.0065(14)
C27 0.0316(18) 0.055(2) 0.045(2) 0.0193(18) 0.0188(16) 0.0056(16)
C28 0.0347(19) 0.053(2) 0.044(2) 0.0229(18) 0.0146(17) -0.0036(17)
C29 0.046(2) 0.0342(19) 0.048(2) 0.0200(17) 0.0148(18) 0.0008(16)
C30 0.0351(18) 0.0309(17) 0.037(2) 0.0140(15) 0.0158(15) 0.0076(14)
C31 0.0193(14) 0.0230(15) 0.0228(16) 0.0012(12) 0.0044(12) 0.0038(12)
C32 0.0241(15) 0.0315(17) 0.0265(17) -0.0056(13) 0.0065(13) 0.0003(13)
C33 0.0324(18) 0.043(2) 0.0317(19) -0.0157(16) 0.0004(15) 0.0019(15)
C34 0.0277(18) 0.039(2) 0.049(2) -0.0082(17) -0.0022(16) -0.0083(15)
C35 0.0217(16) 0.046(2) 0.039(2) 0.0013(16) 0.0079(14) -0.0035(14)
C36 0.0243(16) 0.0337(17) 0.0295(18) 0.0032(14) 0.0089(14) 0.0004(13)
C101 0.0301(16) 0.0282(16) 0.0221(17) 0.0002(13) 0.0082(13) 0.0056(13)
C102 0.0228(15) 0.0222(15) 0.0243(17) 0.0014(12) 0.0044(13) 0.0040(12)
C103 0.0207(14) 0.0236(15) 0.0223(16) 0.0014(12) 0.0060(12) 0.0015(12)
C104 0.0231(15) 0.0176(14) 0.0210(16) 0.0041(12) 0.0047(12) 0.0026(12)
C105 0.0232(15) 0.0231(15) 0.0264(17) 0.0016(13) 0.0063(13) -0.0003(12)
C106 0.0248(16) 0.0317(17) 0.0284(18) 0.0040(14) 0.0112(13) 0.0060(13)
C107 0.0329(17) 0.0291(17) 0.0312(19) -0.0063(14) 0.0070(15) 0.0010(14)
C110 0.0328(18) 0.041(2) 0.035(2) -0.0041(16) 0.0159(16) -0.0022(16)
C200 0.0253(15) 0.0210(14) 0.0192(15) -0.0030(12) 0.0071(12) 0.0015(12)
C201 0.0244(15) 0.0197(14) 0.0244(16) -0.0015(12) 0.0081(13) -0.0035(12)
C202 0.0222(15) 0.0233(15) 0.0257(16) -0.0009(12) 0.0074(12) 0.0011(12)
C203 0.0286(16) 0.0239(15) 0.0242(17) -0.0007(13) 0.0083(13) 0.0006(13)
C204 0.0348(18) 0.0283(18) 0.037(2) 0.0062(15) 0.0065(15) 0.0005(14)
C205 0.0284(16) 0.0249(16) 0.0244(17) -0.0006(13) 0.0047(13) 0.0051(13)
C206 0.0254(15) 0.0256(16) 0.0251(17) -0.0049(13) 0.0071(13) -0.0015(12)
C207 0.0282(17) 0.0324(18) 0.035(2) -0.0004(15) 0.0059(15) 0.0007(14)
P1 0.0218(4) 0.0175(4) 0.0204(4) 0.0032(3) 0.0055(3) 0.0004(3)
P2 0.0202(4) 0.0174(4) 0.0181(4) 0.0023(3) 0.0053(3) 0.0015(3)
Cl1 0.0180(5) 0.0390(6) 0.0259(6) 0.000 0.0068(4) 0.000
Rh1 0.01828(12) 0.01800(12) 0.01886(13) 0.00261(9) 0.00483(9) 0.00117(9)
B1 0.018(2) 0.021(2) 0.023(2) 0.000 0.0063(19) 0.000
F1 0.0578(13) 0.0561(13) 0.0331(12) -0.0140(10) 0.0052(10) -0.0146(11)
F2 0.0547(13) 0.0616(14) 0.0718(16) -0.0373(12) 0.0365(12) -0.0314(11)
F3 0.0539(14) 0.0258(11) 0.0929(19) -0.0043(11) -0.0043(13) 0.0022(10)
F4 0.0494(13) 0.0894(18) 0.0697(18) 0.0584(15) -0.0099(12) -0.0120(13)
F5 0.0463(13) 0.0680(16) 0.093(2) 0.0447(14) 0.0334(13) 0.0085(11)
F6 0.168(3) 0.0311(13) 0.091(2) -0.0066(13) 0.063(2) -0.0204(16)
F7 0.0373(13) 0.141(3) 0.0559(16) 0.0274(16) 0.0110(11) -0.0282(14)
F8 0.0452(14) 0.0745(17) 0.119(2) -0.0551(17) 0.0193(15) -0.0215(12)
F9 0.0258(11) 0.0556(14) 0.106(2) 0.0245(14) 0.0056(12) 0.0062(10)
F10 0.075(3) 0.126(3) 0.060(2) -0.041(2) 0.051(2) -0.047(2)
F11 0.0274(16) 0.147(4) 0.098(3) 0.060(3) 0.0260(18) 0.017(2)
F12 0.090(3) 0.0418(17) 0.116(3) 0.0007(19) 0.080(3) -0.0147(17)
F110 0.047(6) 0.102(8) 0.066(6) -0.024(6) 0.036(5) -0.026(6)
F111 0.061(6) 0.095(8) 0.074(7) 0.042(6) 0.033(6) 0.009(6)
F112 0.054(6) 0.055(6) 0.084(7) -0.014(5) 0.054(6) -0.002(5)
C502 0.051(3) 0.068(3) 0.061(3) 0.002(2) 0.028(2) 0.004(2)
C501 0.055(4) 0.050(3) 0.062(4) 0.000 0.028(3) 0.000
C503 0.065(3) 0.073(3) 0.057(3) 0.010(3) 0.029(3) 0.020(3)
F502 0.032(6) 0.046(6) 0.056(7) -0.008(5) -0.003(5) -0.007(5)
F501 0.073(6) 0.044(5) 0.079(7) 0.000 0.017(5) 0.000
F503 0.109(10) 0.100(10) 0.108(10) -0.005(8) 0.033(8) -0.004(8)
C600 0.034(4) 0.141(10) 0.299(18) 0.000 -0.007(7) 0.000
C601 0.079(5) 0.117(6) 0.229(10) -0.067(6) -0.012(5) -0.001(4)
C602 0.097(5) 0.113(6) 0.112(6) -0.016(4) -0.018(4) 0.012(4)
C603 0.111(7) 0.058(5) 0.097(7) 0.000 0.017(5) 0.000
F600 0.212(6) 0.125(5) 0.179(6) 0.000 0.015(5) 0.000
C504 0.094(5) 0.049(4) 0.067(5) 0.000 0.042(4) 0.000

loop_
_atom_type_symbol
_atom_type_description
_atom_type_scat_dispersion_real
_atom_type_scat_dispersion_imag
_atom_type_scat_source
C C 0.0033 0.0016 'International Tables Vol C Tables 4.2.6.8 and 6.1.1.4'
H H 0.0000 0.0000 'International Tables Vol C Tables 4.2.6.8 and 6.1.1.4'
P P 0.1023 0.0942 'International Tables Vol C Tables 4.2.6.8 and 6.1.1.4'
Cl Cl 0.1484 0.1585 'International Tables Vol C Tables 4.2.6.8 and 6.1.1.4'
Rh Rh -1.1178 0.9187 'International Tables Vol C Tables 4.2.6.8 and 6.1.1.4'
B B 0.0013 0.0007 'International Tables Vol C Tables 4.2.6.8 and 6.1.1.4'
F F 0.0171 0.0103 'International Tables Vol C Tables 4.2.6.8 and 6.1.1.4'

loop_
_geom_angle_atom_site_label_1
_geom_angle_atom_site_label_2
_geom_angle_atom_site_label_3
_geom_angle
_geom_angle_site_symmetry_1
_geom_angle_site_symmetry_3
C6 C1 C2 110.3(2) . .
C6 C1 P1 111.30(19) . .
C2 C1 P1 116.8(2) . .
C6 C1 H1A 105.8 . .
C2 C1 H1A 105.8 . .
P1 C1 H1A 105.8 . .
C3 C2 C1 110.1(2) . .
C3 C2 H2A 109.6 . .
C1 C2 H2A 109.6 . .
C3 C2 H2B 109.6 . .
C1 C2 H2B 109.6 . .
H2A C2 H2B 108.2 . .
C4 C3 C2 112.0(3) . .
C4 C3 H3A 109.2 . .
C2 C3 H3A 109.2 . .
C4 C3 H3B 109.2 . .
C2 C3 H3B 109.2 . .
H3A C3 H3B 107.9 . .
C3 C4 C5 110.9(3) . .
C3 C4 H4A 109.5 . .
C5 C4 H4A 109.5 . .
C3 C4 H4B 109.5 . .
C5 C4 H4B 109.5 . .
H4A C4 H4B 108.0 . .
C6 C5 C4 111.6(2) . .
C6 C5 H5A 109.3 . .
C4 C5 H5A 109.3 . .
C6 C5 H5B 109.3 . .
C4 C5 H5B 109.3 . .
H5A C5 H5B 108.0 . .
C5 C6 C1 111.5(2) . .
C5 C6 H6A 109.3 . .
C1 C6 H6A 109.3 . .
C5 C6 H6B 109.3 . .
C1 C6 H6B 109.3 . .
H6A C6 H6B 108.0 . .
C12 C7 C8 111.7(3) . .
C12 C7 P1 118.2(2) . .
C8 C7 P1 110.9(2) . .
C12 C7 H7A 104.9 . .
C8 C7 H7A 104.9 . .
P1 C7 H7A 104.9 . .
C9 C8 C7 111.6(3) . .
C9 C8 H8A 109.3 . .
C7 C8 H8A 109.3 . .
C9 C8 H8B 109.3 . .
C7 C8 H8B 109.3 . .
H8A C8 H8B 108.0 . .
C10 C9 C8 111.1(3) . .
C10 C9 H9A 109.4 . .
C8 C9 H9A 109.4 . .
C10 C9 H9B 109.4 . .
C8 C9 H9B 109.4 . .
H9A C9 H9B 108.0 . .
C9 C10 C11 111.1(3) . .
C9 C10 H10A 109.4 . .
C11 C10 H10A 109.4 . .
C9 C10 H10B 109.4 . .
C11 C10 H10B 109.4 . .
H10A C10 H10B 108.0 . .
C10 C11 C12 110.7(3) . .
C10 C11 C28 72.97(19) . .
C12 C11 C28 56.01(17) . .
C10 C11 H11A 109.5 . .
C12 C11 H11A 109.5 . .
C28 C11 H11A 85.4 . .
C10 C11 H11B 109.5 . .
C12 C11 H11B 109.5 . .
C28 C11 H11B 163.7 . .
H11A C11 H11B 108.1 . .
C11 C12 C7 111.2(3) . .
C11 C12 H12A 109.4 . .
C7 C12 H12A 109.4 . .
C11 C12 H12B 109.4 . .
C7 C12 H12B 109.4 . .
H12A C12 H12B 108.0 . .
C14 C13 C18 110.4(3) . .
C14 C13 P1 113.6(2) . .
C18 C13 P1 110.0(2) . .
C14 C13 H13A 107.6 . .
C18 C13 H13A 107.6 . .
P1 C13 H13A 107.6 . .
C13 C14 C15 111.7(3) . .
C13 C14 H14A 109.3 . .
C15 C14 H14A 109.3 . .
C13 C14 H14B 109.3 . .
C15 C14 H14B 109.3 . .
H14A C14 H14B 107.9 . .
C16 C15 C14 111.6(3) . .
C16 C15 H15A 109.3 . .
C14 C15 H15A 109.3 . .
C16 C15 H15B 109.3 . .
C14 C15 H15B 109.3 . .
H15A C15 H15B 108.0 . .
C15 C16 C17 110.9(3) . .
C15 C16 H16A 109.5 . .
C17 C16 H16A 109.5 . .
C15 C16 H16B 109.5 . .
C17 C16 H16B 109.5 . .
H16A C16 H16B 108.0 . .
C16 C17 C18 110.8(3) . .
C16 C17 H17A 109.5 . .
C18 C17 H17A 109.5 . .
C16 C17 H17B 109.5 . .
C18 C17 H17B 109.5 . .
H17A C17 H17B 108.1 . .
C17 C18 C13 112.3(3) . .
C17 C18 H18A 109.1 . .
C13 C18 H18A 109.1 . .
C17 C18 H18B 109.1 . .
C13 C18 H18B 109.1 . .
H18A C18 H18B 107.9 . .
C24 C19 C20 109.1(2) . .
C24 C19 P2 119.2(2) . .
C20 C19 P2 111.1(2) . .
C24 C19 H19A 105.4 . .
C20 C19 H19A 105.4 . .
P2 C19 H19A 105.4 . .
C21 C20 C19 111.4(3) . .
C21 C20 H20A 109.4 . .
C19 C20 H20A 109.4 . .
C21 C20 H20B 109.4 . .
C19 C20 H20B 109.4 . .
H20A C20 H20B 108.0 . .
C22 C21 C20 111.7(3) . .
C22 C21 H21A 109.3 . .
C20 C21 H21A 109.3 . .
C22 C21 H21B 109.3 . .
C20 C21 H21B 109.3 . .
H21A C21 H21B 108.0 . .
C21 C22 C23 110.9(3) . .
C21 C22 H22A 109.5 . .
C23 C22 H22A 109.5 . .
C21 C22 H22B 109.5 . .
C23 C22 H22B 109.5 . .
H22A C22 H22B 108.1 . .
C22 C23 C24 111.0(3) . .
C22 C23 Cl1 73.40(17) . .
C24 C23 Cl1 48.10(15) . .
C22 C23 H23A 109.4 . .
C24 C23 H23A 109.4 . .
Cl1 C23 H23A 152.8 . .
C22 C23 H23B 109.4 . .
C24 C23 H23B 109.4 . .
Cl1 C23 H23B 95.8 . .
H23A C23 H23B 108.0 . .
C23 C24 C19 110.1(3) . .
C23 C24 H24A 109.6 . .
C19 C24 H24A 109.6 . .
C23 C24 H24B 109.6 . .
C19 C24 H24B 109.6 . .
H24A C24 H24B 108.2 . .
C26 C25 C30 109.2(3) . .
C26 C25 P2 113.9(2) . .
C30 C25 P2 114.9(2) . .
C26 C25 H25A 106.1 . .
C30 C25 H25A 106.1 . .
P2 C25 H25A 106.1 . .
C25 C26 C27 111.0(3) . .
C25 C26 H26A 109.4 . .
C27 C26 H26A 109.4 . .
C25 C26 H26B 109.4 . .
C27 C26 H26B 109.4 . .
H26A C26 H26B 108.0 . .
C28 C27 C26 111.1(3) . .
C28 C27 H27A 109.4 . .
C26 C27 H27A 109.4 . .
C28 C27 H27B 109.4 . .
C26 C27 H27B 109.4 . .
H27A C27 H27B 108.0 . .
C29 C28 C27 111.2(3) . .
C29 C28 C11 67.18(18) . .
C27 C28 C11 49.30(18) . .
C29 C28 H28A 109.4 . .
C27 C28 H28A 109.4 . .
C11 C28 H28A 146.1 . .
C29 C28 H28B 109.4 . .
C27 C28 H28B 109.4 . .
C11 C28 H28B 104.6 . .
H28A C28 H28B 108.0 . .
C28 C29 C30 111.0(3) . .
C28 C29 H29A 109.4 . .
C30 C29 H29A 109.4 . .
C28 C29 H29B 109.4 . .
C30 C29 H29B 109.4 . .
H29A C29 H29B 108.0 . .
C29 C30 C25 110.8(3) . .
C29 C30 H30A 109.5 . .
C25 C30 H30A 109.5 . .
C29 C30 H30B 109.5 . .
C25 C30 H30B 109.5 . .
H30A C30 H30B 108.1 . .
C36 C31 C32 110.3(2) . .
C36 C31 P2 114.0(2) . .
C32 C31 P2 110.62(19) . .
C36 C31 H31A 107.2 . .
C32 C31 H31A 107.2 . .
P2 C31 H31A 107.2 . .
C33 C32 C31 111.8(3) . .
C33 C32 H32A 109.3 . .
C31 C32 H32A 109.3 . .
C33 C32 H32B 109.3 . .
C31 C32 H32B 109.3 . .
H32A C32 H32B 107.9 . .
C34 C33 C32 110.8(3) . .
C34 C33 H33A 109.5 . .
C32 C33 H33A 109.5 . .
C34 C33 H33B 109.5 . .
C32 C33 H33B 109.5 . .
H33A C33 H33B 108.1 . .
C33 C34 C35 110.5(3) . .
C33 C34 H34A 109.6 . .
C35 C34 H34A 109.6 . .
C33 C34 H34B 109.6 . .
C35 C34 H34B 109.6 . .
H34A C34 H34B 108.1 . .
C34 C35 C36 111.5(3) . .
C34 C35 H35A 109.3 . .
C36 C35 H35A 109.3 . .
C34 C35 H35B 109.3 . .
C36 C35 H35B 109.3 . .
H35A C35 H35B 108.0 . .
C31 C36 C35 111.2(3) . .
C31 C36 H36A 109.4 . .
C35 C36 H36A 109.4 . .
C31 C36 H36B 109.4 . .
C35 C36 H36B 109.4 . .
H36A C36 H36B 108.0 . .
C106 C101 C102 118.4(3) . .
C106 C101 H101 120.8 . .
C102 C101 H101 120.8 . .
C103 C102 C101 120.6(3) . .
C103 C102 C107 121.6(3) . .
C101 C102 C107 117.9(3) . .
C102 C103 C104 122.5(3) . .
C102 C103 H103 118.7 . .
C104 C103 H103 118.7 . .
C105 C104 C103 115.3(3) . .
C105 C104 B1 123.7(2) . .
C103 C104 B1 120.6(3) . .
C106 C105 C104 122.2(3) . .
C106 C105 H105 118.9 . .
C104 C105 H105 118.9 . .
C101 C106 C105 121.0(3) . .
C101 C106 C110 119.4(3) . .
C105 C106 C110 119.5(3) . .
F2 C107 F3 106.4(3) . .
F2 C107 F1 105.6(3) . .
F3 C107 F1 105.0(3) . .
F2 C107 C102 113.9(3) . .
F3 C107 C102 112.7(3) . .
F1 C107 C102 112.5(3) . .
F111 C110 F11 131.8(6) . .
F111 C110 F112 106.6(6) . .
F11 C110 F112 62.3(6) . .
F111 C110 F12 42.6(7) . .
F11 C110 F12 107.4(3) . .
F112 C110 F12 132.0(5) . .
F111 C110 F10 64.4(7) . .
F11 C110 F10 106.5(3) . .
F112 C110 F10 47.4(6) . .
F12 C110 F10 104.1(3) . .
F111 C110 F110 104.3(5) . .
F11 C110 F110 45.6(6) . .
F112 C110 F110 104.0(5) . .
F12 C110 F110 65.8(7) . .
F10 C110 F110 133.7(5) . .
F111 C110 C106 114.5(5) . .
F11 C110 C106 112.4(3) . .
F112 C110 C106 113.9(4) . .
F12 C110 C106 113.1(3) . .
F10 C110 C106 112.7(3) . .
F110 C110 C106 112.6(5) . .
C201 C200 C202 115.4(3) . .
C201 C200 B1 122.6(3) . .
C202 C200 B1 121.3(2) . .
C206 C201 C200 122.6(3) . .
C206 C201 H201 118.7 . .
C200 C201 H201 118.7 . .
C203 C202 C200 122.7(3) . .
C203 C202 H202 118.6 . .
C200 C202 H202 118.6 . .
C205 C203 C202 120.3(3) . .
C205 C203 C204 119.7(3) . .
C202 C203 C204 120.0(3) . .
F4 C204 F5 106.6(3) . .
F4 C204 F6 106.2(3) . .
F5 C204 F6 103.8(3) . .
F4 C204 C203 113.8(3) . .
F5 C204 C203 113.2(3) . .
F6 C204 C203 112.5(3) . .
C203 C205 C206 118.6(3) . .
C203 C205 H205 120.7 . .
C206 C205 H205 120.7 . .
C205 C206 C201 120.4(3) . .
C205 C206 C207 120.3(3) . .
C201 C206 C207 119.3(3) . .
F7 C207 F8 104.5(3) . .
F7 C207 F9 107.4(3) . .
F8 C207 F9 105.6(3) . .
F7 C207 C206 113.2(3) . .
F8 C207 C206 112.0(3) . .
F9 C207 C206 113.5(3) . .
C7 P1 C1 109.66(13) . .
C7 P1 C13 104.67(14) . .
C1 P1 C13 103.70(13) . .
C7 P1 Rh1 103.52(9) . .
C1 P1 Rh1 119.83(10) . .
C13 P1 Rh1 114.55(10) . .
C19 P2 C31 105.67(13) . .
C19 P2 C25 104.56(14) . .
C31 P2 C25 105.06(13) . .
C19 P2 Rh1 103.20(9) . .
C31 P2 Rh1 113.57(10) . .
C25 P2 Rh1 123.17(9) . .
Rh1 Cl1 Rh1 153.61(5) 2_755 .
Rh1 Cl1 C23 153.53(5) 2_755 .
Rh1 Cl1 C23 52.45(4) . .
P1 Rh1 P2 156.75(3) . .
P1 Rh1 Cl1 102.16(3) . .
P2 Rh1 Cl1 99.71(3) . .
P1 Rh1 H1 88.7(13) . .
P2 Rh1 H1 86.2(12) . .
Cl1 Rh1 H1 122.4(13) . .
P1 Rh1 H2 79.5(12) . .
P2 Rh1 H2 77.3(12) . .
Cl1 Rh1 H2 164.0(13) . .
H1 Rh1 H2 73.4(17) . .
C104 B1 C104 112.5(3) . 2_655
C104 B1 C200 113.86(15) . 2_655
C104 B1 C200 102.37(14) 2_655 2_655
C104 B1 C200 102.37(14) . .
C104 B1 C200 113.86(15) 2_655 .
C200 B1 C200 112.3(3) 2_655 .
C501 C502 C503 117.8(5) . .
C501 C502 H502 121.1 . .
C503 C502 H502 121.1 . .
C502 C501 C502 121.5(6) 2_655 .
C502 C501 H501 119.3 2_655 .
C502 C501 H501 119.3 . .
C504 C503 C502 122.2(5) . .
C504 C503 H503 118.9 . .
C502 C503 H503 118.9 . .
C601 C600 C601 113.4(9) 2 .
C601 C600 H600 123.3 2 .
C601 C600 H600 123.3 . .
C600 C601 C602 126.3(7) . .
C600 C601 H601 116.9 . .
C602 C601 H601 116.9 . .
C603 C602 C601 114.2(6) . .
C603 C602 H602 122.9 . .
C601 C602 H602 122.9 . .
F600 C603 C602 117.2(4) . .
F600 C603 C602 117.2(4) . 2
C602 C603 C602 125.5(8) . 2
C503 C504 C503 118.6(7) . 2_655
C503 C504 H504 120.7 . .
C503 C504 H504 120.7 2_655 .

loop_
_geom_bond_atom_site_label_1
_geom_bond_atom_site_label_2
_geom_bond_distance
_geom_bond_site_symmetry_2
C1 C6 1.536(4) .
C1 C2 1.539(4) .
C1 P1 1.862(3) .
C1 H1A 0.9800 .
C2 C3 1.538(4) .
C2 H2A 0.9700 .
C2 H2B 0.9700 .
C3 C4 1.524(4) .
C3 H3A 0.9700 .
C3 H3B 0.9700 .
C4 C5 1.529(4) .
C4 H4A 0.9700 .
C4 H4B 0.9700 .
C5 C6 1.525(4) .
C5 H5A 0.9700 .
C5 H5B 0.9700 .
C6 H6A 0.9700 .
C6 H6B 0.9700 .
C7 C12 1.531(4) .
C7 C8 1.538(4) .
C7 P1 1.857(3) .
C7 H7A 0.9800 .
C8 C9 1.525(5) .
C8 H8A 0.9700 .
C8 H8B 0.9700 .
C9 C10 1.520(5) .
C9 H9A 0.9700 .
C9 H9B 0.9700 .
C10 C11 1.524(5) .
C10 H10A 0.9700 .
C10 H10B 0.9700 .
C11 C12 1.527(4) .
C11 H11A 0.9700 .
C11 H11B 0.9700 .
C12 H12A 0.9700 .
C12 H12B 0.9700 .
C13 C14 1.522(4) .
C13 C18 1.531(4) .
C13 P1 1.863(3) .
C13 H13A 0.9800 .
C14 C15 1.527(4) .
C14 H14A 0.9700 .
C14 H14B 0.9700 .
C15 C16 1.507(5) .
C15 H15A 0.9700 .
C15 H15B 0.9700 .
C16 C17 1.518(5) .
C16 H16A 0.9700 .
C16 H16B 0.9700 .
C17 C18 1.521(4) .
C17 H17A 0.9700 .
C17 H17B 0.9700 .
C18 H18A 0.9700 .
C18 H18B 0.9700 .
C19 C24 1.532(4) .
C19 C20 1.536(4) .
C19 P2 1.854(3) .
C19 H19A 0.9800 .
C20 C21 1.531(5) .
C20 H20A 0.9700 .
C20 H20B 0.9700 .
C21 C22 1.521(5) .
C21 H21A 0.9700 .
C21 H21B 0.9700 .
C22 C23 1.526(5) .
C22 H22A 0.9700 .
C22 H22B 0.9700 .
C23 C24 1.530(5) .
C23 H23A 0.9700 .
C23 H23B 0.9700 .
C24 H24A 0.9700 .
C24 H24B 0.9700 .
C25 C26 1.525(4) .
C25 C30 1.542(4) .
C25 P2 1.866(3) .
C25 H25A 0.9800 .
C26 C27 1.532(4) .
C26 H26A 0.9700 .
C26 H26B 0.9700 .
C27 C28 1.523(5) .
C27 H27A 0.9700 .
C27 H27B 0.9700 .
C28 C29 1.516(5) .
C28 H28A 0.9700 .
C28 H28B 0.9700 .
C29 C30 1.526(5) .
C29 H29A 0.9700 .
C29 H29B 0.9700 .
C30 H30A 0.9700 .
C30 H30B 0.9700 .
C31 C36 1.530(4) .
C31 C32 1.535(4) .
C31 P2 1.855(3) .
C31 H31A 0.9800 .
C32 C33 1.528(4) .
C32 H32A 0.9700 .
C32 H32B 0.9700 .
C33 C34 1.518(5) .
C33 H33A 0.9700 .
C33 H33B 0.9700 .
C34 C35 1.521(5) .
C34 H34A 0.9700 .
C34 H34B 0.9700 .
C35 C36 1.534(4) .
C35 H35A 0.9700 .
C35 H35B 0.9700 .
C36 H36A 0.9700 .
C36 H36B 0.9700 .
C101 C106 1.376(4) .
C101 C102 1.386(4) .
C101 H101 0.9300 .
C102 C103 1.385(4) .
C102 C107 1.494(4) .
C103 C104 1.406(4) .
C103 H103 0.9300 .
C104 C105 1.401(4) .
C104 B1 1.636(4) .
C105 C106 1.392(4) .
C105 H105 0.9300 .
C106 C110 1.503(5) .
C107 F2 1.326(4) .
C107 F3 1.333(4) .
C107 F1 1.336(4) .
C110 F111 1.298(6) .
C110 F11 1.298(4) .
C110 F112 1.302(6) .
C110 F12 1.313(4) .
C110 F10 1.325(4) .
C110 F110 1.332(6) .
C200 C201 1.400(4) .
C200 C202 1.401(4) .
C200 B1 1.644(4) .
C201 C206 1.393(4) .
C201 H201 0.9300 .
C202 C203 1.393(4) .
C202 H202 0.9300 .
C203 C205 1.386(4) .
C203 C204 1.487(4) .
C204 F4 1.312(4) .
C204 F5 1.324(4) .
C204 F6 1.330(4) .
C205 C206 1.388(4) .
C205 H205 0.9300 .
C206 C207 1.496(4) .
C207 F7 1.317(4) .
C207 F8 1.320(4) .
C207 F9 1.320(4) .
P1 Rh1 2.3258(8) .
P2 Rh1 2.3295(7) .
Cl1 Rh1 2.4813(3) 2_755
Cl1 Rh1 2.4813(3) .
Rh1 H1 1.51(3) .
Rh1 H2 1.51(3) .
B1 C104 1.636(4) 2_655
B1 C200 1.644(4) 2_655
C502 C501 1.375(5) .
C502 C503 1.377(6) .
C502 H502 0.9300 .
C501 C502 1.375(5) 2_655
C501 H501 0.9300 .
C503 C504 1.353(6) .
C503 H503 0.9300 .
C600 C601 1.3795(11) 2
C600 C601 1.3795(11) .
C600 H600 0.9300 .
C601 C602 1.3796(11) .
C601 H601 0.9300 .
C602 C603 1.3782(11) .
C602 H602 0.9300 .
C603 F600 1.300(9) .
C603 C602 1.3782(11) 2
C504 C503 1.353(6) 2_655
C504 H504 0.9300 .

loop_
_geom_torsion_atom_site_label_1
_geom_torsion_atom_site_label_2
_geom_torsion_atom_site_label_3
_geom_torsion_atom_site_label_4
_geom_torsion
_geom_torsion_site_symmetry_1
_geom_torsion_site_symmetry_4
C6 C1 C2 C3 -56.6(3) . .
P1 C1 C2 C3 175.0(2) . .
C1 C2 C3 C4 56.7(4) . .
C2 C3 C4 C5 -55.3(4) . .
C3 C4 C5 C6 54.4(4) . .
C4 C5 C6 C1 -55.5(3) . .
C2 C1 C6 C5 56.6(3) . .
P1 C1 C6 C5 -172.0(2) . .
C12 C7 C8 C9 -53.1(3) . .
P1 C7 C8 C9 172.8(2) . .
C7 C8 C9 C10 54.6(4) . .
C8 C9 C10 C11 -57.1(4) . .
C9 C10 C11 C12 57.9(4) . .
C9 C10 C11 C28 15.7(2) . .
C10 C11 C12 C7 -56.1(4) . .
C28 C11 C12 C7 -5.31(15) . .
C8 C7 C12 C11 53.8(3) . .
P1 C7 C12 C11 -175.8(2) . .
C18 C13 C14 C15 53.5(4) . .
P1 C13 C14 C15 177.5(2) . .
C13 C14 C15 C16 -55.6(4) . .
C14 C15 C16 C17 56.5(4) . .
C15 C16 C17 C18 -56.3(4) . .
C16 C17 C18 C13 55.7(4) . .
C14 C13 C18 C17 -54.1(3) . .
P1 C13 C18 C17 179.8(2) . .
C24 C19 C20 C21 57.4(4) . .
P2 C19 C20 C21 -169.2(2) . .
C19 C20 C21 C22 -55.3(4) . .
C20 C21 C22 C23 54.0(4) . .
C21 C22 C23 C24 -56.0(4) . .
C21 C22 C23 Cl1 -25.4(3) . .
C22 C23 C24 C19 59.1(4) . .
Cl1 C23 C24 C19 18.17(15) . .
C20 C19 C24 C23 -59.0(4) . .
P2 C19 C24 C23 171.9(2) . .
C30 C25 C26 C27 57.6(3) . .
P2 C25 C26 C27 -172.5(2) . .
C25 C26 C27 C28 -56.7(4) . .
C26 C27 C28 C29 55.2(4) . .
C26 C27 C28 C11 27.11(19) . .
C10 C11 C28 C29 -64.7(3) . .
C12 C11 C28 C29 164.5(3) . .
C10 C11 C28 C27 86.8(3) . .
C12 C11 C28 C27 -44.0(3) . .
C27 C28 C29 C30 -55.7(4) . .
C11 C28 C29 C30 -32.9(2) . .
C28 C29 C30 C25 57.5(4) . .
C26 C25 C30 C29 -58.1(4) . .
P2 C25 C30 C29 172.6(2) . .
C36 C31 C32 C33 55.0(3) . .
P2 C31 C32 C33 -178.0(2) . .
C31 C32 C33 C34 -56.6(4) . .
C32 C33 C34 C35 56.9(4) . .
C33 C34 C35 C36 -57.0(4) . .
C32 C31 C36 C35 -54.4(3) . .
P2 C31 C36 C35 -179.5(2) . .
C34 C35 C36 C31 56.1(4) . .
C106 C101 C102 C103 -1.5(4) . .
C106 C101 C102 C107 179.0(3) . .
C101 C102 C103 C104 1.7(4) . .
C107 C102 C103 C104 -178.8(3) . .
C102 C103 C104 C105 -0.6(4) . .
C102 C103 C104 B1 173.0(2) . .
C103 C104 C105 C106 -0.7(4) . .
B1 C104 C105 C106 -174.1(2) . .
C102 C101 C106 C105 0.2(4) . .
C102 C101 C106 C110 177.5(3) . .
C104 C105 C106 C101 0.9(4) . .
C104 C105 C106 C110 -176.4(3) . .
C103 C102 C107 F2 13.9(4) . .
C101 C102 C107 F2 -166.7(3) . .
C103 C102 C107 F3 -107.5(3) . .
C101 C102 C107 F3 72.0(4) . .
C103 C102 C107 F1 134.0(3) . .
C101 C102 C107 F1 -46.6(4) . .
C101 C106 C110 F111 92.8(10) . .
C105 C106 C110 F111 -89.8(10) . .
C101 C106 C110 F11 -98.7(4) . .
C105 C106 C110 F11 78.7(5) . .
C101 C106 C110 F112 -30.2(9) . .
C105 C106 C110 F112 147.2(9) . .
C101 C106 C110 F12 139.5(4) . .
C105 C106 C110 F12 -43.1(4) . .
C101 C106 C110 F10 21.7(5) . .
C105 C106 C110 F10 -160.9(4) . .
C101 C106 C110 F110 -148.3(9) . .
C105 C106 C110 F110 29.1(9) . .
C202 C200 C201 C206 -1.0(4) . .
B1 C200 C201 C206 -172.0(3) . .
C201 C200 C202 C203 0.0(4) . .
B1 C200 C202 C203 171.1(3) . .
C200 C202 C203 C205 1.4(5) . .
C200 C202 C203 C204 -179.0(3) . .
C205 C203 C204 F4 -20.8(5) . .
C202 C203 C204 F4 159.7(3) . .
C205 C203 C204 F5 -142.7(3) . .
C202 C203 C204 F5 37.8(4) . .
C205 C203 C204 F6 100.1(4) . .
C202 C203 C204 F6 -79.5(4) . .
C202 C203 C205 C206 -1.7(5) . .
C204 C203 C205 C206 178.7(3) . .
C203 C205 C206 C201 0.7(5) . .
C203 C205 C206 C207 -177.6(3) . .
C200 C201 C206 C205 0.7(5) . .
C200 C201 C206 C207 179.0(3) . .
C205 C206 C207 F7 -140.0(3) . .
C201 C206 C207 F7 41.7(4) . .
C205 C206 C207 F8 102.1(4) . .
C201 C206 C207 F8 -76.2(4) . .
C205 C206 C207 F9 -17.3(5) . .
C201 C206 C207 F9 164.4(3) . .
C12 C7 P1 C1 -47.8(3) . .
C8 C7 P1 C1 83.0(2) . .
C12 C7 P1 C13 62.9(3) . .
C8 C7 P1 C13 -166.3(2) . .
C12 C7 P1 Rh1 -176.8(2) . .
C8 C7 P1 Rh1 -46.0(2) . .
C6 C1 P1 C7 -49.1(2) . .
C2 C1 P1 C7 78.9(2) . .
C6 C1 P1 C13 -160.4(2) . .
C2 C1 P1 C13 -32.4(3) . .
C6 C1 P1 Rh1 70.3(2) . .
C2 C1 P1 Rh1 -161.69(19) . .
C14 C13 P1 C7 55.2(3) . .
C18 C13 P1 C7 179.5(2) . .
C14 C13 P1 C1 170.2(2) . .
C18 C13 P1 C1 -65.6(2) . .
C14 C13 P1 Rh1 -57.4(3) . .
C18 C13 P1 Rh1 66.8(2) . .
C24 C19 P2 C31 -47.0(3) . .
C20 C19 P2 C31 -175.2(2) . .
C24 C19 P2 C25 63.6(3) . .
C20 C19 P2 C25 -64.6(2) . .
C24 C19 P2 Rh1 -166.5(2) . .
C20 C19 P2 Rh1 65.3(2) . .
C36 C31 P2 C19 -53.9(2) . .
C32 C31 P2 C19 -179.0(2) . .
C36 C31 P2 C25 -164.2(2) . .
C32 C31 P2 C25 70.8(2) . .
C36 C31 P2 Rh1 58.5(2) . .
C32 C31 P2 Rh1 -66.6(2) . .
C26 C25 P2 C19 153.8(2) . .
C30 C25 P2 C19 -79.3(2) . .
C26 C25 P2 C31 -95.2(2) . .
C30 C25 P2 C31 31.8(3) . .
C26 C25 P2 Rh1 36.9(3) . .
C30 C25 P2 Rh1 163.88(19) . .
C22 C23 Cl1 Rh1 -26.3(3) . 2_755
C24 C23 Cl1 Rh1 114.0(2) . 2_755
C22 C23 Cl1 Rh1 145.9(2) . .
C24 C23 Cl1 Rh1 -73.7(2) . .
C7 P1 Rh1 P2 -49.74(12) . .
C1 P1 Rh1 P2 -172.20(12) . .
C13 P1 Rh1 P2 63.60(13) . .
C7 P1 Rh1 Cl1 110.07(10) . .
C1 P1 Rh1 Cl1 -12.39(11) . .
C13 P1 Rh1 Cl1 -136.59(11) . .
C19 P2 Rh1 P1 61.60(12) . .
C31 P2 Rh1 P1 -52.29(13) . .
C25 P2 Rh1 P1 179.10(12) . .
C19 P2 Rh1 Cl1 -98.38(10) . .
C31 P2 Rh1 Cl1 147.73(11) . .
C25 P2 Rh1 Cl1 19.12(12) . .
Rh1 Cl1 Rh1 P1 42.36(2) 2_755 .
C23 Cl1 Rh1 P1 -129.88(4) . .
Rh1 Cl1 Rh1 P2 -145.59(2) 2_755 .
C23 Cl1 Rh1 P2 42.17(4) . .
C105 C104 B1 C104 -146.2(3) . 2_655
C103 C104 B1 C104 40.7(2) . 2_655
C105 C104 B1 C200 -30.3(4) . 2_655
C103 C104 B1 C200 156.6(3) . 2_655
C105 C104 B1 C200 91.2(3) . .
C103 C104 B1 C200 -81.9(3) . .
C201 C200 B1 C104 88.9(3) . .
C202 C200 B1 C104 -81.6(3) . .
C201 C200 B1 C104 -32.8(4) . 2_655
C202 C200 B1 C104 156.7(3) . 2_655
C201 C200 B1 C200 -148.6(3) . 2_655
C202 C200 B1 C200 40.9(2) . 2_655
C503 C502 C501 C502 -0.9(3) . 2_655
C501 C502 C503 C504 1.8(6) . .
C601 C600 C601 C602 0.4(7) 2 .
C600 C601 C602 C603 -0.8(13) . .
C601 C602 C603 F600 -179.7(6) . .
C601 C602 C603 C602 0.3(6) . 2
C502 C503 C504 C503 -0.9(3) . 2_655
